data_1566884
loop_
_publ_author_name
'Han, Jianlei'
'Shi, Yonghong'
'Jin, Xue'
'Yang, Xuefeng'
'Duan, Pengfei'

_publ_section_title
;
 Regulating the Excited State Chirality to Fabricate
 High-Performance-Solid-State Circularly Polarized Luminescence Materials
;
_journal_name_full 'Chemical Science'
_journal_paper_doi 10.1039/D2SC01846B
_journal_year 2022
_chemical_formula_moiety 'C39 H34 O3'
_chemical_formula_sum 'C39 H34 O3'
_chemical_formula_weight 550.66
_space_group_crystal_system monoclinic
_space_group_IT_number 4
_space_group_name_Hall 'P 2yb'
_space_group_name_H-M_alt 'P 1 21 1'
_atom_sites_solution_hydrogens geom
_atom_sites_solution_primary dual
_audit_creation_date 2021-08-13
_audit_creation_method
;
Olex2 1.3
(compiled 2020.11.12 svn.r5f609507 for OlexSys, GUI svn.r6272)
;
_audit_update_record
;
2021-08-20 deposited with the CCDC.	2022-04-26 downloaded from the CCDC.
;
_cell_angle_alpha 90
_cell_angle_beta 98.4040(10)
_cell_angle_gamma 90
_cell_formula_units_Z 4
_cell_length_a 10.96470(10)
_cell_length_b 18.78190(10)
_cell_length_c 14.28420(10)
_cell_measurement_reflns_used 38101
_cell_measurement_temperature 169.99(12)
_cell_measurement_theta_max 74.5500
_cell_measurement_theta_min 3.0900
_cell_volume 2910.07(4)
_computing_cell_refinement 'CrysAlisPro 1.171.40.67a (Rigaku OD, 2019)'
_computing_data_collection 'CrysAlisPro 1.171.40.67a (Rigaku OD, 2019)'
_computing_data_reduction 'CrysAlisPro 1.171.40.67a (Rigaku OD, 2019)'
_computing_molecular_graphics 'Olex2 1.3 (Dolomanov et al., 2009)'
_computing_publication_material 'Olex2 1.3 (Dolomanov et al., 2009)'
_computing_structure_refinement 'SHELXL 2018/3 (Sheldrick, 2015)'
_computing_structure_solution 'SHELXT 2018/2 (Sheldrick, 2018)'
_diffrn_ambient_environment N~2~
_diffrn_ambient_temperature 169.99(12)
_diffrn_detector 'Hybrid Pixel Array Detector'
_diffrn_detector_area_resol_mean 10.0000
_diffrn_detector_type HyPix
_diffrn_measured_fraction_theta_full 0.999
_diffrn_measured_fraction_theta_max 0.976
_diffrn_measurement_details
;
List of Runs (angles in degrees, time in seconds):

  # Type    Start    End  Width  t~exp~   \w     \q     \k     \f   Frames
#--------------------------------------------------------------------------
  1  \w    -76.00  25.00   0.50    0.06    --  -47.57  89.00 -76.00  202
  2  \w    -24.00  76.00   0.50    0.06    --   47.57 -89.00 167.00  200
  3  \w   -168.00 -79.00   0.50    0.20    --  -99.00 -89.00 167.00  178
  4  \w   -105.00 -26.00   0.50    0.20    --  -99.00  89.00 -76.00  158
  5  \w     31.00 106.00   0.50    0.20    --  103.25 -89.00 167.00  150
  6  \w     86.00 169.00   0.50    0.20    --  103.25  89.00 -76.00  166
  7  \w   -119.00 -25.00   0.50    0.06    --  -47.57 -77.00 120.00  188
  8  \w   -168.00 -82.00   0.50    0.20    --  -99.00 -61.00-120.00  172
  9  \w   -168.00 -82.00   0.50    0.20    --  -99.00 -61.00-150.00  172
 10  \w     91.00 169.00   0.50    0.20    --  103.25  30.00  60.00  156
 11  \w     31.00  75.00   0.50    0.20    --  103.25 -61.00 150.00   88
 12  \w     31.00 106.00   0.50    0.20    --  103.25 -94.00 -30.00  150
 13  \w     90.00 169.00   0.50    0.20    --  103.25  15.00  30.00  158
 14  \w   -119.00 -25.00   0.50    0.06    --  -47.57 -77.00-120.00  188
 15  \w     25.00 120.00   0.50    0.06    --   47.57  77.00 -90.00  190
 16  \w     25.00 120.00   0.50    0.06    --   47.57  77.00   0.00  190
 17  \w   -168.00 -76.00   0.50    0.20    --  -99.00 -77.00 120.00  184
 18  \w   -168.00 -76.00   0.50    0.20    --  -99.00 -77.00 -60.00  184
 19  \w    -68.00 -26.00   0.50    0.20    --  -99.00  61.00 120.00   84
 20  \w   -168.00 -82.00   0.50    0.20    --  -99.00 -61.00-180.00  172
 21  \w     31.00 106.00   0.50    0.20    --  103.25 -94.00  60.00  150
 22  \w     31.00  75.00   0.50    0.20    --  103.25 -61.00  90.00   88
 23  \w   -119.00 -33.00   0.50    0.06    --  -47.57 -57.00 -60.00  172
 24  \w   -119.00 -33.00   0.50    0.06    --  -47.57 -57.00 150.00  172
 25  \w   -119.00 -33.00   0.50    0.06    --  -47.57 -57.00  30.00  172
 26  \w   -168.00 -76.00   0.50    0.20    --  -99.00 -77.00  30.00  184
 27  \w   -168.00 -82.00   0.50    0.20    --  -99.00 -61.00 -30.00  172
 28  \w    -68.00 -26.00   0.50    0.20    --  -99.00  61.00-120.00   84
 29  \w   -168.00 -76.00   0.50    0.20    --  -99.00 -77.00 -90.00  184
 30  \w     31.00  75.00   0.50    0.20    --  103.25 -61.00 -30.00   88
 31  \w     31.00 106.00   0.50    0.20    --  103.25 -94.00 -90.00  150
 32  \w     25.00 120.00   0.50    0.06    --   47.57  77.00-180.00  190
 33  \w     25.00  92.00   0.50    0.06    --   47.57  77.00  90.00  134
 34  \w     19.00  95.00   0.50    0.06    --   47.57-125.00 150.00  152
;
_diffrn_measurement_device 'four-circle diffractometer'
_diffrn_measurement_device_type 'XtaLAB Synergy R, HyPix'
_diffrn_measurement_method '\w scans'
_diffrn_orient_matrix_type 'CrysAlisPro convention (1999,Acta A55,543-557)'
_diffrn_orient_matrix_UB_11 -0.0310821000
_diffrn_orient_matrix_UB_12 0.0515833000
_diffrn_orient_matrix_UB_13 -0.0839082000
_diffrn_orient_matrix_UB_21 -0.0533376000
_diffrn_orient_matrix_UB_22 0.0534223000
_diffrn_orient_matrix_UB_23 0.0651573000
_diffrn_orient_matrix_UB_31 0.1279543000
_diffrn_orient_matrix_UB_32 0.0348143000
_diffrn_orient_matrix_UB_33 0.0242746000
_diffrn_radiation_monochromator mirror
_diffrn_radiation_probe x-ray
_diffrn_radiation_type 'Cu K\a'
_diffrn_radiation_wavelength 1.54184
_diffrn_reflns_av_R_equivalents 0.0342
_diffrn_reflns_av_unetI/netI 0.0209
_diffrn_reflns_Laue_measured_fraction_full 0.999
_diffrn_reflns_Laue_measured_fraction_max 0.976
_diffrn_reflns_limit_h_max 13
_diffrn_reflns_limit_h_min -13
_diffrn_reflns_limit_k_max 23
_diffrn_reflns_limit_k_min -23
_diffrn_reflns_limit_l_max 17
_diffrn_reflns_limit_l_min -17
_diffrn_reflns_number 54676
_diffrn_reflns_point_group_measured_fraction_full 0.990
_diffrn_reflns_point_group_measured_fraction_max 0.950
_diffrn_reflns_theta_full 67.684
_diffrn_reflns_theta_max 75.238
_diffrn_reflns_theta_min 3.127
_diffrn_source 'Rotating-anode X-ray tube'
_diffrn_source_type 'PhotonJet R (Cu) X-ray Source'
_exptl_absorpt_coefficient_mu 0.610
_exptl_absorpt_correction_T_max 1.00000
_exptl_absorpt_correction_T_min 0.93179
_exptl_absorpt_correction_type multi-scan
_exptl_absorpt_process_details
;
CrysAlisPro 1.171.40.67a (Rigaku Oxford Diffraction, 2019)
Empirical absorption correction using spherical harmonics,
 implemented in SCALE3 ABSPACK scaling algorithm.
;
_exptl_crystal_colour 'translucent intense colourless'
_exptl_crystal_density_diffrn 1.257
_exptl_crystal_description irregular
_exptl_crystal_F_000 1168
_exptl_crystal_size_max 0.4
_exptl_crystal_size_mid 0.3
_exptl_crystal_size_min 0.2
_refine_diff_density_max 0.188
_refine_diff_density_min -0.204
_refine_diff_density_rms 0.040
_refine_ls_abs_structure_details
;
 Flack x determined using 4836 quotients [(I+)-(I-)]/[(I+)+(I-)]
 (Parsons, Flack and Wagner, Acta Cryst. B69 (2013) 249-259).
;
_refine_ls_abs_structure_Flack 0.04(5)
_refine_ls_extinction_method none
_refine_ls_goodness_of_fit_ref 1.052
_refine_ls_hydrogen_treatment constr
_refine_ls_matrix_type full
_refine_ls_number_parameters 845
_refine_ls_number_reflns 11441
_refine_ls_number_restraints 6
_refine_ls_restrained_S_all 1.087
_refine_ls_R_factor_all 0.0392
_refine_ls_R_factor_gt 0.0378
_refine_ls_shift/su_max 0.001
_refine_ls_shift/su_mean 0.000
_refine_ls_structure_factor_coef Fsqd
_refine_ls_weighting_details 'w=1/[\s^2^(Fo^2^)+(0.0655P)^2^+0.2660P] where P=(Fo^2^+2Fc^2^)/3'
_refine_ls_weighting_scheme calc
_refine_ls_wR_factor_gt 0.1019
_refine_ls_wR_factor_ref 0.1033
_reflns_Friedel_coverage 0.886
_reflns_Friedel_fraction_full 0.981
_reflns_Friedel_fraction_max 0.921
_reflns_number_gt 10889
_reflns_number_total 11441
_reflns_threshold_expression 'I > 2\s(I)'
_cod_data_source_file d2sc01846b5.cif
_cod_data_source_block tx6961
_cod_database_code 1566884
_shelx_shelxl_version_number 2018/3
_chemical_oxdiff_usercomment CHO
_shelx_space_group_comment
;
The symmetry employed for this shelxl refinement is uniquely defined
by the following loop, which should always be used as a source of
symmetry information in preference to the above space-group names.
They are only intended as comments.
;
_reflns_odcompleteness_completeness 99.96
_reflns_odcompleteness_iscentric 1
_reflns_odcompleteness_theta 66.97
_olex2_refinement_description
;
1. Fixed Uiso
 At 1.2 times of:
  All C(H) groups, All C(H,H) groups, All C(H,H,H,H) groups
 At 1.5 times of:
  All C(H,H,H) groups
2. Restrained distances
 C22B-C21B
 1.54 with sigma of 0.01
 O3B-C21B = O3A-C21A
 1.47 with sigma of 0.01
 O3B-C2A = O3A-C2A
 1.37 with sigma of 0.01
3. Others
 Sof(O3B)=Sof(C21B)=Sof(H21C)=Sof(H21D)=Sof(C22B)=Sof(H22D)=Sof(H22E)=
 Sof(H22F)=1-FVAR(1)
 Sof(O3A)=Sof(C21A)=Sof(H21A)=Sof(H21B)=Sof(C22A)=Sof(H22A)=Sof(H22B)=
 Sof(H22C)=FVAR(1)
 Sof(H6AC)=Sof(H6AD)=Sof(H9AC)=Sof(H9AD)=Sof(C8B)=Sof(H8BA)=Sof(H8BB)=Sof(C7B)=
 Sof(H7BA)=Sof(H7BB)=1-FVAR(2)
 Sof(H6AA)=Sof(H6AB)=Sof(C7A)=Sof(H7AA)=Sof(H7AB)=Sof(C8A)=Sof(H8AA)=Sof(H8AB)=
 Sof(H9AA)=Sof(H9AB)=FVAR(2)
 Sof(H13C)=Sof(H13D)=Sof(H16C)=Sof(H16D)=Sof(C15B)=Sof(H15C)=Sof(H15D)=
 Sof(C14B)=Sof(H14C)=Sof(H14D)=1-FVAR(3)
 Sof(H13A)=Sof(H13B)=Sof(C14A)=Sof(H14A)=Sof(H14B)=Sof(C15A)=Sof(H15A)=
 Sof(H15B)=Sof(H16A)=Sof(H16B)=FVAR(3)
 Sof(H6BG)=Sof(H6BH)=Sof(H9BG)=Sof(H9BH)=Sof(C40)=Sof(H40A)=Sof(H40B)=Sof(C41)=
 Sof(H41A)=Sof(H41B)=1-FVAR(4)
 Sof(H6AE)=Sof(H6AF)=Sof(C7)=Sof(H7A)=Sof(H7B)=Sof(C8)=Sof(H8A)=Sof(H8B)=
 Sof(H9AE)=Sof(H9AF)=FVAR(4)
4.a Secondary CH2 refined with riding coordinates:
 C6(H6AE,H6AF), C6(H6BG,H6BH), C7(H7A,H7B), C8(H8A,H8B), C9(H9AE,H9AF),
 C9(H9BG,H9BH), C13(H13E,H13F), C14(H14E,H14F), C15(H15E,H15F), C16(H16E,H16F),
 C21(H21E,H21F), C6A(H6AA,H6AB), C6A(H6AC,H6AD), C7A(H7AA,H7AB), C8A(H8AA,H8AB),
  C9A(H9AA,H9AB), C9A(H9AC,H9AD), C13A(H13A,H13B), C13A(H13C,H13D), C14A(H14A,
 H14B), C15A(H15A,H15B), C16A(H16A,H16B), C16A(H16C,H16D), C21A(H21A,H21B),
 C21B(H21C,H21D), C8B(H8BA,H8BB), C7B(H7BA,H7BB), C15B(H15C,H15D), C14B(H14C,
 H14D), C40(H40A,H40B), C41(H41A,H41B)
4.b Aromatic/amide H refined with riding coordinates:
 C3(H3), C4(H4), C18(H18), C19(H19), C25(H25), C26(H26), C28(H28), C29(H29),
 C31(H31), C32(H32), C33(H33), C35(H35), C36(H36), C3A(H3A), C4A(H4A),
 C18A(H18A), C19A(H19A), C25A(H25A), C26A(H26A), C28A(H28A), C29A(H29A),
 C31A(H31A), C32A(H32A), C33A(H33A), C35A(H35A), C36A(H36A)
4.c Idealised Me refined as rotating group:
 C22(H22G,H22H,H22I), C22A(H22A,H22B,H22C), C22B(H22D,H22E,H22F)
;
_olex2_submission_special_instructions 'No special instructions were received'
_oxdiff_exptl_absorpt_empirical_details
;
Empirical correction (ABSPACK) includes:
- Absorption correction using spherical harmonics
- Frame scaling
;
_oxdiff_exptl_absorpt_empirical_full_max 1.518
_oxdiff_exptl_absorpt_empirical_full_min 0.865

loop_
_space_group_symop_operation_xyz
'x, y, z'
'-x, y+1/2, -z'

loop_
_atom_site_label
_atom_site_type_symbol
_atom_site_fract_x
_atom_site_fract_y
_atom_site_fract_z
_atom_site_U_iso_or_equiv
_atom_site_adp_type
_atom_site_occupancy
_atom_site_site_symmetry_order
_atom_site_calc_flag
_atom_site_refinement_flags_posn
_atom_site_refinement_flags_adp
_atom_site_refinement_flags_occupancy
_atom_site_disorder_assembly
_atom_site_disorder_group
O1 O 0.03255(14) 0.26572(8) 0.69511(11) 0.0392(3) Uani 1 1 d . . . . .
O2 O 0.16507(15) 0.35200(10) 0.66911(17) 0.0588(5) Uani 1 1 d . . . . .
O3 O 0.27595(16) 0.29927(10) 0.91293(12) 0.0508(4) Uani 1 1 d . . . . .
C1 C 0.11732(19) 0.21542(12) 0.87851(15) 0.0351(4) Uani 1 1 d . . . . .
C2 C 0.1715(2) 0.26935(12) 0.93818(16) 0.0396(5) Uani 1 1 d . . . . .
C3 C 0.1210(2) 0.28861(14) 1.01860(16) 0.0444(5) Uani 1 1 d . . . . .
H3 H 0.156465 0.324789 1.057949 0.053 Uiso 1 1 calc R U . . .
C4 C 0.0179(2) 0.25339(13) 1.03908(16) 0.0462(6) Uani 1 1 d . . . . .
H4 H -0.015470 0.266327 1.092866 0.055 Uiso 1 1 calc R U . . .
C5 C -0.0380(2) 0.19916(13) 0.98196(17) 0.0441(5) Uani 1 1 d . . . . .
C6 C -0.1475(3) 0.16016(16) 1.0107(2) 0.0615(7) Uani 1 1 d . . . . .
H6AE H -0.119562 0.131242 1.065981 0.074 Uiso 0.550(13) 1 calc R U P A 1
H6AF H -0.205518 0.194846 1.028569 0.074 Uiso 0.550(13) 1 calc R U P A 1
H6BG H -0.130423 0.150011 1.077965 0.074 Uiso 0.450(13) 1 calc R U P A 2
H6BH H -0.218552 0.191499 1.000661 0.074 Uiso 0.450(13) 1 calc R U P A 2
C7 C -0.2113(7) 0.1145(5) 0.9364(7) 0.064(2) Uani 0.550(13) 1 d . . P A 1
H7A H -0.262974 0.143780 0.890826 0.077 Uiso 0.550(13) 1 calc R U P A 1
H7B H -0.264539 0.081919 0.964273 0.077 Uiso 0.550(13) 1 calc R U P A 1
C8 C -0.1221(7) 0.0709(3) 0.8843(5) 0.0555(18) Uani 0.550(13) 1 d . . P A 1
H8A H -0.069178 0.041614 0.929106 0.067 Uiso 0.550(13) 1 calc R U P A 1
H8B H -0.168566 0.039888 0.837819 0.067 Uiso 0.550(13) 1 calc R U P A 1
C9 C -0.0448(2) 0.12193(14) 0.8358(2) 0.0510(6) Uani 1 1 d . . . . .
H9AE H 0.020510 0.095531 0.812307 0.061 Uiso 0.550(13) 1 calc R U P A 1
H9AF H -0.095986 0.143090 0.781799 0.061 Uiso 0.550(13) 1 calc R U P A 1
H9BG H 0.009709 0.080992 0.843032 0.061 Uiso 0.450(13) 1 calc R U P A 2
H9BH H -0.050486 0.138076 0.770771 0.061 Uiso 0.450(13) 1 calc R U P A 2
C10 C 0.0116(2) 0.18034(12) 0.90021(16) 0.0388(5) Uani 1 1 d . . . . .
C11 C 0.17529(19) 0.19241(11) 0.79463(15) 0.0343(4) Uani 1 1 d . . . . .
C12 C 0.2723(2) 0.14238(12) 0.80484(15) 0.0360(4) Uani 1 1 d . . . . .
C13 C 0.3212(2) 0.11554(15) 0.90256(17) 0.0473(6) Uani 1 1 d . . . . .
H13E H 0.333681 0.155861 0.945322 0.057 Uiso 1 1 calc R U . . .
H13F H 0.259548 0.085022 0.924041 0.057 Uiso 1 1 calc R U . . .
C14 C 0.4399(3) 0.0749(2) 0.9086(2) 0.0797(11) Uani 1 1 d . . . . .
H14E H 0.507627 0.108555 0.913102 0.096 Uiso 1 1 calc R U . . .
H14F H 0.450530 0.046777 0.966164 0.096 Uiso 1 1 calc R U . . .
C15 C 0.4471(3) 0.0278(2) 0.8287(2) 0.0750(10) Uani 1 1 d . . . . .
H15E H 0.388004 -0.010515 0.830228 0.090 Uiso 1 1 calc R U . . .
H15F H 0.528624 0.006627 0.835853 0.090 Uiso 1 1 calc R U . . .
C16 C 0.4225(2) 0.06348(14) 0.73432(19) 0.0494(6) Uani 1 1 d . . . . .
H16E H 0.402227 0.027365 0.686017 0.059 Uiso 1 1 calc R U . . .
H16F H 0.497475 0.086925 0.722147 0.059 Uiso 1 1 calc R U . . .
C17 C 0.3198(2) 0.11767(12) 0.72537(16) 0.0380(5) Uani 1 1 d . . . . .
C18 C 0.2698(2) 0.14345(13) 0.63625(15) 0.0414(5) Uani 1 1 d . . . . .
H18 H 0.300246 0.126513 0.583040 0.050 Uiso 1 1 calc R U . . .
C19 C 0.1766(2) 0.19329(13) 0.62500(16) 0.0421(5) Uani 1 1 d . . . . .
H19 H 0.144885 0.210508 0.565342 0.051 Uiso 1 1 calc R U . . .
C20 C 0.1315(2) 0.21695(12) 0.70493(16) 0.0364(5) Uani 1 1 d . . . . .
C21 C 0.3466(3) 0.34747(17) 0.9768(2) 0.0603(7) Uani 1 1 d . . . . .
H21E H 0.430489 0.348972 0.962911 0.072 Uiso 1 1 calc R U . . .
H21F H 0.349062 0.330110 1.041057 0.072 Uiso 1 1 calc R U . . .
C22 C 0.2933(4) 0.42196(18) 0.9700(2) 0.0834(10) Uani 1 1 d . . . . .
H22G H 0.284024 0.437775 0.905488 0.125 Uiso 1 1 calc R U . . .
H22H H 0.347802 0.453603 1.008904 0.125 Uiso 1 1 calc R U . . .
H22I H 0.214263 0.421737 0.991437 0.125 Uiso 1 1 calc R U . . .
C23 C 0.0616(2) 0.33462(12) 0.67712(16) 0.0375(5) Uani 1 1 d . . . . .
C24 C -0.04844(19) 0.38068(11) 0.66424(14) 0.0334(4) Uani 1 1 d . . . . .
C25 C -0.16401(19) 0.35080(12) 0.63387(15) 0.0362(4) Uani 1 1 d . . . . .
H25 H -0.171574 0.301562 0.629257 0.043 Uiso 1 1 calc R U . . .
C26 C -0.26729(19) 0.39278(12) 0.61055(15) 0.0368(5) Uani 1 1 d . . . . .
H26 H -0.343259 0.371467 0.590828 0.044 Uiso 1 1 calc R U . . .
C27 C -0.25908(19) 0.46659(12) 0.61621(14) 0.0351(4) Uani 1 1 d . . . . .
C28 C -0.3638(2) 0.51223(14) 0.58824(15) 0.0416(5) Uani 1 1 d . . . . .
H28 H -0.438853 0.491962 0.562989 0.050 Uiso 1 1 calc R U . . .
C29 C -0.3558(2) 0.58280(15) 0.59768(16) 0.0459(6) Uani 1 1 d . . . . .
H29 H -0.425241 0.610571 0.578793 0.055 Uiso 1 1 calc R U . . .
C30 C -0.2430(2) 0.61664(13) 0.63609(15) 0.0408(5) Uani 1 1 d . . . . .
C31 C -0.2325(3) 0.69050(15) 0.64990(19) 0.0535(7) Uani 1 1 d . . . . .
H31 H -0.300742 0.719330 0.631562 0.064 Uiso 1 1 calc R U . . .
C32 C -0.1233(3) 0.72116(15) 0.6900(2) 0.0560(7) Uani 1 1 d . . . . .
H32 H -0.118700 0.770293 0.697819 0.067 Uiso 1 1 calc R U . . .
C33 C -0.0210(3) 0.68017(13) 0.71851(19) 0.0501(6) Uani 1 1 d . . . . .
H33 H 0.051817 0.701696 0.746274 0.060 Uiso 1 1 calc R U . . .
C34 C -0.0253(2) 0.60592(12) 0.70614(16) 0.0399(5) Uani 1 1 d . . . . .
C35 C 0.0787(2) 0.56109(13) 0.73488(18) 0.0431(5) Uani 1 1 d . . . . .
H35 H 0.151505 0.581377 0.764676 0.052 Uiso 1 1 calc R U . . .
C36 C 0.0742(2) 0.49036(12) 0.72006(17) 0.0390(5) Uani 1 1 d . . . . .
H36 H 0.144720 0.463219 0.737732 0.047 Uiso 1 1 calc R U . . .
C37 C -0.03806(19) 0.45551(11) 0.67721(14) 0.0333(4) Uani 1 1 d . . . . .
C38 C -0.14439(19) 0.49829(11) 0.65194(14) 0.0321(4) Uani 1 1 d . . . . .
C39 C -0.1366(2) 0.57391(12) 0.66400(15) 0.0359(5) Uani 1 1 d . . . . .
O1A O 0.48026(14) 0.73641(8) 0.79636(11) 0.0381(3) Uani 1 1 d . . . . .
O2A O 0.34343(14) 0.65069(9) 0.81588(14) 0.0481(4) Uani 1 1 d . . . . .
O3A O 0.5432(5) 0.8679(3) 0.6501(4) 0.0496(13) Uani 0.456(8) 1 d D . P B 1
C1A C 0.3842(2) 0.79191(14) 0.61758(15) 0.0417(5) Uani 1 1 d . . . . .
C2A C 0.4862(2) 0.82825(19) 0.59343(18) 0.0568(7) Uani 1 1 d D . . . .
C3A C 0.5396(3) 0.8070(2) 0.5155(2) 0.0694(10) Uani 1 1 d . . . . .
H3A H 0.607882 0.830774 0.499357 0.083 Uiso 1 1 calc R U . . .
C4A C 0.4892(3) 0.7496(2) 0.4623(2) 0.0712(10) Uani 1 1 d . . . . .
H4A H 0.525672 0.734987 0.410754 0.085 Uiso 1 1 calc R U . . .
C5A C 0.3869(3) 0.71342(17) 0.48305(18) 0.0591(8) Uani 1 1 d . . . . .
C6A C 0.3354(4) 0.65219(19) 0.4213(2) 0.0852(11) Uani 1 1 d . . . . .
H6AA H 0.403119 0.624244 0.403971 0.102 Uiso 0.618(14) 1 calc R U P C 1
H6AB H 0.288873 0.670870 0.363524 0.102 Uiso 0.618(14) 1 calc R U P C 1
H6AC H 0.387217 0.610754 0.436899 0.102 Uiso 0.382(14) 1 calc R U P C 2
H6AD H 0.339337 0.664269 0.355744 0.102 Uiso 0.382(14) 1 calc R U P C 2
C7A C 0.2518(8) 0.6038(4) 0.4703(5) 0.089(3) Uani 0.618(14) 1 d . . P C 1
H7AA H 0.210810 0.569535 0.425541 0.107 Uiso 0.618(14) 1 calc R U P C 1
H7AB H 0.300212 0.578036 0.521614 0.107 Uiso 0.618(14) 1 calc R U P C 1
C8A C 0.1566(7) 0.6506(4) 0.5086(5) 0.0648(18) Uani 0.618(14) 1 d . . P C 1
H8AA H 0.113146 0.679146 0.457803 0.078 Uiso 0.618(14) 1 calc R U P C 1
H8AB H 0.096711 0.620772 0.533726 0.078 Uiso 0.618(14) 1 calc R U P C 1
C9A C 0.2188(3) 0.69849(14) 0.58540(17) 0.0494(6) Uani 1 1 d . . . . .
H9AA H 0.241489 0.670481 0.642339 0.059 Uiso 0.618(14) 1 calc R U P C 1
H9AB H 0.160314 0.734354 0.599173 0.059 Uiso 0.618(14) 1 calc R U P C 1
H9AC H 0.148049 0.729150 0.567563 0.059 Uiso 0.382(14) 1 calc R U P C 2
H9AD H 0.227797 0.691409 0.653326 0.059 Uiso 0.382(14) 1 calc R U P C 2
C10A C 0.3323(2) 0.73529(14) 0.56143(16) 0.0450(6) Uani 1 1 d . . . . .
C11A C 0.3333(2) 0.81413(12) 0.70540(15) 0.0376(5) Uani 1 1 d . . . . .
C12A C 0.2364(2) 0.86381(13) 0.70242(16) 0.0397(5) Uani 1 1 d . . . . .
C13A C 0.1827(3) 0.89630(15) 0.60870(18) 0.0505(6) Uani 1 1 d . . . . .
H13A H 0.178172 0.860013 0.559988 0.061 Uiso 0.628(12) 1 calc R U P D 1
H13B H 0.237618 0.933430 0.592696 0.061 Uiso 0.628(12) 1 calc R U P D 1
H13C H 0.134504 0.860371 0.571067 0.061 Uiso 0.372(12) 1 calc R U P D 2
H13D H 0.249817 0.910052 0.575116 0.061 Uiso 0.372(12) 1 calc R U P D 2
C14A C 0.0536(5) 0.9281(4) 0.6091(3) 0.0497(14) Uani 0.628(12) 1 d . . P D 1
H14A H 0.028247 0.954523 0.551095 0.060 Uiso 0.628(12) 1 calc R U P D 1
H14B H -0.005882 0.890483 0.613456 0.060 Uiso 0.628(12) 1 calc R U P D 1
C15A C 0.0599(6) 0.9778(4) 0.6946(4) 0.0504(13) Uani 0.628(12) 1 d . . P D 1
H15A H 0.125048 1.012473 0.693170 0.061 Uiso 0.628(12) 1 calc R U P D 1
H15B H -0.017526 1.003124 0.692726 0.061 Uiso 0.628(12) 1 calc R U P D 1
C16A C 0.0850(3) 0.93387(15) 0.78495(19) 0.0517(6) Uani 1 1 d . . . . .
H16A H 0.102728 0.965864 0.838522 0.062 Uiso 0.628(12) 1 calc R U P D 1
H16B H 0.011330 0.907243 0.792595 0.062 Uiso 0.628(12) 1 calc R U P D 1
H16C H 0.028904 0.915562 0.825720 0.062 Uiso 0.372(12) 1 calc R U P D 2
H16D H 0.116592 0.979127 0.810757 0.062 Uiso 0.372(12) 1 calc R U P D 2
C17A C 0.1915(2) 0.88240(12) 0.78585(16) 0.0402(5) Uani 1 1 d . . . . .
C18A C 0.2460(2) 0.85318(13) 0.87173(16) 0.0420(5) Uani 1 1 d . . . . .
H18A H 0.217174 0.866342 0.927334 0.050 Uiso 1 1 calc R U . . .
C19A C 0.3413(2) 0.80534(12) 0.87558(15) 0.0394(5) Uani 1 1 d . . . . .
H19A H 0.377481 0.786517 0.933218 0.047 Uiso 1 1 calc R U . . .
C20A C 0.38278(19) 0.78554(12) 0.79207(15) 0.0353(4) Uani 1 1 d . . . . .
C21A C 0.6382(6) 0.9233(4) 0.6711(5) 0.0518(17) Uani 0.456(8) 1 d D . P B 1
H21A H 0.605486 0.969333 0.685846 0.062 Uiso 0.456(8) 1 calc R U P B 1
H21B H 0.691901 0.927831 0.623179 0.062 Uiso 0.456(8) 1 calc R U P B 1
C22A C 0.6959(6) 0.8809(3) 0.7595(5) 0.0591(19) Uani 0.456(8) 1 d . . P B 1
H22A H 0.694477 0.830959 0.744811 0.089 Uiso 0.456(8) 1 calc R U P B 1
H22B H 0.649483 0.889317 0.810398 0.089 Uiso 0.456(8) 1 calc R U P B 1
H22C H 0.779605 0.895962 0.778039 0.089 Uiso 0.456(8) 1 calc R U P B 1
C23A C 0.44850(19) 0.66769(12) 0.81121(15) 0.0354(4) Uani 1 1 d . . . . .
C24A C 0.55664(19) 0.61915(12) 0.82396(14) 0.0335(4) Uani 1 1 d . . . . .
C25A C 0.6728(2) 0.64683(13) 0.85738(14) 0.0373(5) Uani 1 1 d . . . . .
H25A H 0.682780 0.695846 0.863807 0.045 Uiso 1 1 calc R U . . .
C26A C 0.7733(2) 0.60285(13) 0.88107(15) 0.0402(5) Uani 1 1 d . . . . .
H26A H 0.849877 0.622608 0.903044 0.048 Uiso 1 1 calc R U . . .
C27A C 0.76147(19) 0.52919(13) 0.87253(14) 0.0368(5) Uani 1 1 d . . . . .
C28A C 0.8637(2) 0.48120(15) 0.89926(16) 0.0444(5) Uani 1 1 d . . . . .
H28A H 0.940446 0.499832 0.923474 0.053 Uiso 1 1 calc R U . . .
C29A C 0.8505(2) 0.41046(15) 0.88999(17) 0.0477(6) Uani 1 1 d . . . . .
H29A H 0.918139 0.381099 0.908224 0.057 Uiso 1 1 calc R U . . .
C30A C 0.7346(2) 0.37923(14) 0.85261(16) 0.0430(5) Uani 1 1 d . . . . .
C31A C 0.7191(3) 0.30540(15) 0.84205(19) 0.0534(6) Uani 1 1 d . . . . .
H31A H 0.785348 0.275134 0.860742 0.064 Uiso 1 1 calc R U . . .
C32A C 0.6059(3) 0.27720(15) 0.8039(2) 0.0571(7) Uani 1 1 d . . . . .
H32A H 0.596713 0.228066 0.798755 0.069 Uiso 1 1 calc R U . . .
C33A C 0.5070(3) 0.32042(14) 0.7737(2) 0.0505(6) Uani 1 1 d . . . . .
H33A H 0.432025 0.300530 0.747538 0.061 Uiso 1 1 calc R U . . .
C34A C 0.5189(2) 0.39449(12) 0.78235(17) 0.0409(5) Uani 1 1 d . . . . .
C35A C 0.4192(2) 0.44189(13) 0.74937(19) 0.0451(5) Uani 1 1 d . . . . .
H35A H 0.345938 0.423158 0.717975 0.054 Uiso 1 1 calc R U . . .
C36A C 0.4289(2) 0.51308(13) 0.76273(18) 0.0418(5) Uani 1 1 d . . . . .
H36A H 0.361516 0.541966 0.741781 0.050 Uiso 1 1 calc R U . . .
C37A C 0.54114(18) 0.54510(12) 0.80864(14) 0.0339(4) Uani 1 1 d . . . . .
C38A C 0.64416(19) 0.50003(12) 0.83512(14) 0.0335(4) Uani 1 1 d . . . . .
C39A C 0.6326(2) 0.42461(12) 0.82396(15) 0.0366(5) Uani 1 1 d . . . . .
O3B O 0.5141(4) 0.8990(3) 0.6468(3) 0.0464(10) Uani 0.544(8) 1 d D . P B 2
C21B C 0.6549(5) 0.8973(3) 0.6313(6) 0.0667(19) Uani 0.544(8) 1 d D . P B 2
H21C H 0.688384 0.849410 0.636028 0.080 Uiso 0.544(8) 1 calc R U P B 2
H21D H 0.666797 0.918072 0.571118 0.080 Uiso 0.544(8) 1 calc R U P B 2
C22B C 0.7065(7) 0.9413(5) 0.7105(6) 0.097(3) Uani 0.544(8) 1 d D . P B 2
H22D H 0.758387 0.977167 0.689022 0.145 Uiso 0.544(8) 1 calc R U P B 2
H22E H 0.754311 0.912285 0.757536 0.145 Uiso 0.544(8) 1 calc R U P B 2
H22F H 0.640970 0.963763 0.737366 0.145 Uiso 0.544(8) 1 calc R U P B 2
C8B C 0.1937(14) 0.6250(6) 0.5352(8) 0.068(3) Uani 0.382(14) 1 d . . P C 2
H8BA H 0.254207 0.590494 0.563098 0.082 Uiso 0.382(14) 1 calc R U P C 2
H8BB H 0.112589 0.607916 0.543712 0.082 Uiso 0.382(14) 1 calc R U P C 2
C7B C 0.2010(12) 0.6325(6) 0.4311(7) 0.080(4) Uani 0.382(14) 1 d . . P C 2
H7BA H 0.145192 0.669492 0.403642 0.096 Uiso 0.382(14) 1 calc R U P C 2
H7BB H 0.178079 0.588122 0.398527 0.096 Uiso 0.382(14) 1 calc R U P C 2
C15B C 0.0147(10) 0.9460(7) 0.6874(6) 0.052(2) Uani 0.372(12) 1 d . . P D 2
H15C H -0.033436 0.903917 0.667460 0.062 Uiso 0.372(12) 1 calc R U P D 2
H15D H -0.041841 0.985500 0.689412 0.062 Uiso 0.372(12) 1 calc R U P D 2
C14B C 0.1003(11) 0.9619(6) 0.6171(5) 0.052(2) Uani 0.372(12) 1 d . . P D 2
H14C H 0.151075 1.002887 0.637750 0.062 Uiso 0.372(12) 1 calc R U P D 2
H14D H 0.053053 0.972819 0.555916 0.062 Uiso 0.372(12) 1 calc R U P D 2
C40 C -0.1776(8) 0.0977(5) 0.8547(7) 0.062(3) Uani 0.450(13) 1 d . . P A 2
H40A H -0.238702 0.131890 0.827034 0.075 Uiso 0.450(13) 1 calc R U P A 2
H40B H -0.197659 0.051796 0.825263 0.075 Uiso 0.450(13) 1 calc R U P A 2
C41 C -0.1799(10) 0.0924(6) 0.9595(9) 0.067(3) Uani 0.450(13) 1 d . . P A 2
H41A H -0.261711 0.077945 0.970025 0.081 Uiso 0.450(13) 1 calc R U P A 2
H41B H -0.122461 0.055783 0.985530 0.081 Uiso 0.450(13) 1 calc R U P A 2

loop_
_atom_site_aniso_label
_atom_site_aniso_U_11
_atom_site_aniso_U_22
_atom_site_aniso_U_33
_atom_site_aniso_U_23
_atom_site_aniso_U_13
_atom_site_aniso_U_12
O1 0.0358(8) 0.0366(8) 0.0452(8) 0.0054(6) 0.0057(6) 0.0017(6)
O2 0.0335(8) 0.0381(9) 0.1056(16) -0.0074(9) 0.0122(9) -0.0012(7)
O3 0.0501(9) 0.0564(10) 0.0481(9) -0.0112(8) 0.0152(7) -0.0112(8)
C1 0.0345(10) 0.0351(10) 0.0366(10) 0.0036(8) 0.0082(8) 0.0070(9)
C2 0.0408(11) 0.0393(11) 0.0397(11) 0.0007(9) 0.0092(9) 0.0069(9)
C3 0.0529(13) 0.0437(12) 0.0379(11) -0.0008(9) 0.0107(10) 0.0126(10)
C4 0.0538(13) 0.0482(13) 0.0399(11) 0.0068(10) 0.0179(10) 0.0221(11)
C5 0.0394(12) 0.0456(12) 0.0510(13) 0.0164(10) 0.0187(10) 0.0181(10)
C6 0.0552(15) 0.0618(16) 0.0746(18) 0.0217(14) 0.0329(13) 0.0091(13)
C7 0.034(3) 0.055(4) 0.107(6) 0.029(4) 0.023(3) 0.008(3)
C8 0.047(3) 0.038(3) 0.081(4) 0.012(2) 0.008(3) -0.001(2)
C9 0.0456(13) 0.0414(12) 0.0672(16) 0.0029(11) 0.0125(11) -0.0009(11)
C10 0.0366(11) 0.0360(10) 0.0449(11) 0.0087(9) 0.0097(9) 0.0103(9)
C11 0.0349(10) 0.0327(10) 0.0359(10) -0.0011(8) 0.0077(8) -0.0008(8)
C12 0.0383(10) 0.0356(10) 0.0359(10) 0.0007(8) 0.0113(8) 0.0029(9)
C13 0.0514(13) 0.0553(14) 0.0370(11) 0.0070(10) 0.0123(9) 0.0160(11)
C14 0.087(2) 0.106(3) 0.0475(15) 0.0143(16) 0.0172(14) 0.057(2)
C15 0.090(2) 0.078(2) 0.0602(17) 0.0127(15) 0.0201(16) 0.0499(19)
C16 0.0537(14) 0.0481(13) 0.0503(13) -0.0001(10) 0.0203(11) 0.0135(11)
C17 0.0399(11) 0.0359(11) 0.0401(10) 0.0001(9) 0.0125(9) 0.0007(9)
C18 0.0479(12) 0.0428(12) 0.0366(11) -0.0036(9) 0.0162(9) 0.0021(10)
C19 0.0493(13) 0.0436(12) 0.0335(10) 0.0018(9) 0.0064(9) 0.0007(10)
C20 0.0339(11) 0.0337(10) 0.0421(11) 0.0013(8) 0.0068(9) 0.0026(8)
C21 0.0591(16) 0.0687(18) 0.0516(14) -0.0049(13) 0.0030(12) -0.0157(14)
C22 0.130(3) 0.0571(17) 0.0645(18) -0.0024(15) 0.0178(19) -0.0193(19)
C23 0.0351(11) 0.0330(10) 0.0437(11) -0.0050(8) 0.0030(9) -0.0012(9)
C24 0.0305(10) 0.0367(10) 0.0330(9) -0.0016(8) 0.0043(8) -0.0019(8)
C25 0.0361(10) 0.0378(11) 0.0348(10) -0.0031(8) 0.0056(8) -0.0051(9)
C26 0.0294(10) 0.0464(12) 0.0339(10) -0.0028(9) 0.0025(8) -0.0065(9)
C27 0.0310(10) 0.0492(12) 0.0254(9) 0.0003(8) 0.0054(7) 0.0018(9)
C28 0.0301(10) 0.0616(15) 0.0322(10) 0.0035(9) 0.0015(8) 0.0049(10)
C29 0.0409(12) 0.0624(16) 0.0347(11) 0.0102(10) 0.0068(9) 0.0164(11)
C30 0.0462(12) 0.0446(12) 0.0337(10) 0.0089(9) 0.0131(9) 0.0107(10)
C31 0.0630(16) 0.0474(14) 0.0519(14) 0.0106(11) 0.0150(12) 0.0197(12)
C32 0.0700(18) 0.0362(12) 0.0651(16) 0.0021(11) 0.0209(14) 0.0072(12)
C33 0.0587(15) 0.0390(12) 0.0560(14) -0.0069(11) 0.0202(12) -0.0063(11)
C34 0.0420(12) 0.0377(12) 0.0421(11) -0.0035(9) 0.0131(9) -0.0024(9)
C35 0.0333(11) 0.0428(12) 0.0530(13) -0.0104(10) 0.0057(9) -0.0064(9)
C36 0.0282(10) 0.0373(11) 0.0502(12) -0.0068(9) 0.0019(9) 0.0009(8)
C37 0.0309(10) 0.0364(11) 0.0325(10) -0.0025(8) 0.0045(8) -0.0006(8)
C38 0.0304(10) 0.0395(11) 0.0271(9) 0.0007(8) 0.0062(7) 0.0005(8)
C39 0.0396(11) 0.0393(11) 0.0304(9) 0.0020(8) 0.0108(8) 0.0029(9)
O1A 0.0344(7) 0.0382(8) 0.0421(8) 0.0039(6) 0.0070(6) -0.0028(6)
O2A 0.0327(8) 0.0383(8) 0.0754(11) -0.0070(8) 0.0147(7) -0.0043(7)
O3A 0.038(2) 0.052(3) 0.060(3) 0.006(2) 0.011(2) 0.003(2)
C1A 0.0379(11) 0.0544(13) 0.0335(10) 0.0057(10) 0.0074(9) 0.0122(10)
C2A 0.0350(12) 0.093(2) 0.0423(13) 0.0177(14) 0.0033(10) 0.0035(14)
C3A 0.0410(14) 0.116(3) 0.0545(16) 0.0368(19) 0.0193(12) 0.0280(16)
C4A 0.0713(19) 0.100(3) 0.0480(14) 0.0261(17) 0.0289(14) 0.056(2)
C5A 0.0738(18) 0.0680(17) 0.0379(12) 0.0086(12) 0.0162(12) 0.0415(15)
C6A 0.135(3) 0.077(2) 0.0459(15) -0.0075(14) 0.0217(17) 0.049(2)
C7A 0.145(6) 0.059(4) 0.059(4) -0.019(3) 0.003(4) 0.027(4)
C8A 0.094(4) 0.048(4) 0.049(3) -0.008(2) -0.001(3) -0.003(3)
C9A 0.0601(15) 0.0497(14) 0.0383(12) -0.0060(10) 0.0064(10) 0.0031(12)
C10A 0.0505(13) 0.0522(14) 0.0328(10) 0.0040(10) 0.0081(9) 0.0213(11)
C11A 0.0372(11) 0.0418(12) 0.0345(10) -0.0008(8) 0.0071(8) -0.0045(9)
C12A 0.0418(11) 0.0405(12) 0.0373(11) 0.0005(9) 0.0078(9) -0.0012(9)
C13A 0.0536(14) 0.0562(15) 0.0425(12) 0.0047(11) 0.0094(10) 0.0116(12)
C14A 0.048(3) 0.051(3) 0.049(2) 0.002(2) 0.0040(18) 0.010(2)
C15A 0.046(3) 0.044(3) 0.062(3) -0.001(2) 0.011(2) 0.003(2)
C16A 0.0555(14) 0.0510(14) 0.0502(13) -0.0054(11) 0.0135(11) 0.0075(12)
C17A 0.0454(12) 0.0365(11) 0.0404(11) -0.0037(9) 0.0116(9) -0.0022(10)
C18A 0.0518(12) 0.0404(11) 0.0355(10) -0.0053(9) 0.0124(9) -0.0070(10)
C19A 0.0463(12) 0.0379(11) 0.0338(10) 0.0009(8) 0.0059(9) -0.0075(9)
C20A 0.0339(10) 0.0346(11) 0.0374(10) -0.0018(8) 0.0055(8) -0.0069(9)
C21A 0.044(3) 0.060(4) 0.056(4) -0.019(3) 0.022(3) -0.014(3)
C22A 0.054(3) 0.055(3) 0.065(4) -0.003(3) -0.002(3) 0.013(3)
C23A 0.0345(10) 0.0372(11) 0.0346(10) -0.0041(8) 0.0057(8) -0.0070(9)
C24A 0.0328(10) 0.0388(10) 0.0300(9) -0.0027(8) 0.0081(8) -0.0039(9)
C25A 0.0367(11) 0.0438(12) 0.0320(10) -0.0050(9) 0.0070(8) -0.0091(9)
C26A 0.0289(10) 0.0578(14) 0.0338(10) -0.0046(9) 0.0039(8) -0.0089(10)
C27A 0.0316(10) 0.0512(13) 0.0281(9) 0.0009(9) 0.0063(8) -0.0019(10)
C28A 0.0311(11) 0.0679(16) 0.0332(10) 0.0043(10) 0.0019(8) 0.0007(11)
C29A 0.0427(12) 0.0603(15) 0.0402(12) 0.0108(11) 0.0060(9) 0.0109(11)
C30A 0.0454(12) 0.0502(13) 0.0343(10) 0.0066(9) 0.0089(9) 0.0062(10)
C31A 0.0632(16) 0.0471(14) 0.0516(14) 0.0130(11) 0.0138(12) 0.0147(12)
C32A 0.0746(18) 0.0383(13) 0.0611(16) 0.0040(11) 0.0187(14) 0.0022(12)
C33A 0.0506(14) 0.0430(13) 0.0601(15) -0.0032(11) 0.0151(11) -0.0018(11)
C34A 0.0397(12) 0.0388(12) 0.0467(12) -0.0040(9) 0.0150(9) -0.0023(9)
C35A 0.0309(11) 0.0452(13) 0.0593(14) -0.0122(11) 0.0073(9) -0.0045(10)
C36A 0.0285(10) 0.0440(12) 0.0525(13) -0.0083(10) 0.0046(9) -0.0015(9)
C37A 0.0301(10) 0.0415(11) 0.0312(9) -0.0031(8) 0.0080(7) -0.0052(8)
C38A 0.0319(10) 0.0424(11) 0.0272(9) 0.0003(8) 0.0082(8) -0.0025(9)
C39A 0.0379(11) 0.0419(11) 0.0322(9) 0.0033(9) 0.0125(8) 0.0028(9)
O3B 0.0347(19) 0.052(3) 0.0518(19) -0.0031(19) 0.0033(14) -0.0001(17)
C21B 0.046(3) 0.047(3) 0.110(6) 0.008(3) 0.019(3) -0.009(2)
C22B 0.064(4) 0.114(6) 0.115(6) -0.026(5) 0.022(4) -0.030(4)
C8B 0.119(9) 0.044(5) 0.042(5) -0.007(4) 0.014(5) 0.007(5)
C7B 0.132(9) 0.055(5) 0.047(5) -0.023(4) -0.008(5) 0.022(5)
C15B 0.046(5) 0.054(5) 0.057(4) 0.010(4) 0.012(3) 0.014(4)
C14B 0.065(6) 0.038(4) 0.051(4) 0.005(3) 0.005(4) 0.012(4)
C40 0.046(4) 0.044(4) 0.096(6) 0.001(4) 0.011(4) -0.005(3)
C41 0.046(5) 0.062(6) 0.098(7) 0.026(5) 0.020(4) 0.004(4)

loop_
_atom_type_symbol
_atom_type_description
_atom_type_scat_dispersion_real
_atom_type_scat_dispersion_imag
_atom_type_scat_source
C C 0.0181 0.0091 'International Tables Vol C Tables 4.2.6.8 and 6.1.1.4'
H H 0.0000 0.0000 'International Tables Vol C Tables 4.2.6.8 and 6.1.1.4'
O O 0.0492 0.0322 'International Tables Vol C Tables 4.2.6.8 and 6.1.1.4'

loop_
_geom_angle_atom_site_label_1
_geom_angle_atom_site_label_2
_geom_angle_atom_site_label_3
_geom_angle
_geom_angle_site_symmetry_1
_geom_angle_site_symmetry_3
_geom_angle_publ_flag
C23 O1 C20 115.89(16) . . ?
C2 O3 C21 119.12(19) . . ?
C2 C1 C10 119.7(2) . . ?
C2 C1 C11 120.22(19) . . ?
C10 C1 C11 120.0(2) . . ?
O3 C2 C1 115.69(19) . . ?
O3 C2 C3 124.0(2) . . ?
C3 C2 C1 120.3(2) . . ?
C2 C3 H3 120.4 . . ?
C4 C3 C2 119.2(2) . . ?
C4 C3 H3 120.4 . . ?
C3 C4 H4 118.9 . . ?
C3 C4 C5 122.1(2) . . ?
C5 C4 H4 118.9 . . ?
C4 C5 C6 119.6(2) . . ?
C4 C5 C10 118.8(2) . . ?
C10 C5 C6 121.6(3) . . ?
C5 C6 H6AE 108.8 . . ?
C5 C6 H6AF 108.8 . . ?
C5 C6 H6BG 108.5 . . ?
C5 C6 H6BH 108.5 . . ?
H6AE C6 H6AF 107.7 . . ?
H6BG C6 H6BH 107.5 . . ?
C7 C6 C5 113.6(4) . . ?
C7 C6 H6AE 108.8 . . ?
C7 C6 H6AF 108.8 . . ?
C41 C6 C5 115.0(4) . . ?
C41 C6 H6BG 108.5 . . ?
C41 C6 H6BH 108.5 . . ?
C6 C7 H7A 109.0 . . ?
C6 C7 H7B 109.0 . . ?
C6 C7 C8 113.0(6) . . ?
H7A C7 H7B 107.8 . . ?
C8 C7 H7A 109.0 . . ?
C8 C7 H7B 109.0 . . ?
C7 C8 H8A 109.9 . . ?
C7 C8 H8B 109.9 . . ?
H8A C8 H8B 108.3 . . ?
C9 C8 C7 108.8(6) . . ?
C9 C8 H8A 109.9 . . ?
C9 C8 H8B 109.9 . . ?
C8 C9 H9AE 109.0 . . ?
C8 C9 H9AF 109.0 . . ?
H9AE C9 H9AF 107.8 . . ?
H9BG C9 H9BH 107.6 . . ?
C10 C9 C8 112.9(3) . . ?
C10 C9 H9AE 109.0 . . ?
C10 C9 H9AF 109.0 . . ?
C10 C9 H9BG 108.7 . . ?
C10 C9 H9BH 108.7 . . ?
C10 C9 C40 114.2(3) . . ?
C40 C9 H9BG 108.7 . . ?
C40 C9 H9BH 108.7 . . ?
C1 C10 C9 119.0(2) . . ?
C5 C10 C1 119.8(2) . . ?
C5 C10 C9 121.2(2) . . ?
C12 C11 C1 120.70(18) . . ?
C20 C11 C1 120.99(19) . . ?
C20 C11 C12 118.24(19) . . ?
C11 C12 C13 118.65(18) . . ?
C17 C12 C11 120.17(19) . . ?
C17 C12 C13 121.17(19) . . ?
C12 C13 H13E 108.7 . . ?
C12 C13 H13F 108.7 . . ?
H13E C13 H13F 107.6 . . ?
C14 C13 C12 114.3(2) . . ?
C14 C13 H13E 108.7 . . ?
C14 C13 H13F 108.7 . . ?
C13 C14 H14E 108.7 . . ?
C13 C14 H14F 108.7 . . ?
H14E C14 H14F 107.6 . . ?
C15 C14 C13 114.2(3) . . ?
C15 C14 H14E 108.7 . . ?
C15 C14 H14F 108.7 . . ?
C14 C15 H15E 108.7 . . ?
C14 C15 H15F 108.7 . . ?
C14 C15 C16 114.3(3) . . ?
H15E C15 H15F 107.6 . . ?
C16 C15 H15E 108.7 . . ?
C16 C15 H15F 108.7 . . ?
C15 C16 H16E 108.7 . . ?
C15 C16 H16F 108.7 . . ?
C15 C16 C17 114.4(2) . . ?
H16E C16 H16F 107.6 . . ?
C17 C16 H16E 108.7 . . ?
C17 C16 H16F 108.7 . . ?
C12 C17 C16 121.2(2) . . ?
C12 C17 C18 118.9(2) . . ?
C18 C17 C16 120.0(2) . . ?
C17 C18 H18 119.1 . . ?
C19 C18 C17 121.83(19) . . ?
C19 C18 H18 119.1 . . ?
C18 C19 H19 121.0 . . ?
C18 C19 C20 118.1(2) . . ?
C20 C19 H19 121.0 . . ?
C11 C20 O1 117.86(19) . . ?
C11 C20 C19 122.8(2) . . ?
C19 C20 O1 119.3(2) . . ?
O3 C21 H21E 109.2 . . ?
O3 C21 H21F 109.2 . . ?
O3 C21 C22 112.1(3) . . ?
H21E C21 H21F 107.9 . . ?
C22 C21 H21E 109.2 . . ?
C22 C21 H21F 109.2 . . ?
C21 C22 H22G 109.5 . . ?
C21 C22 H22H 109.5 . . ?
C21 C22 H22I 109.5 . . ?
H22G C22 H22H 109.5 . . ?
H22G C22 H22I 109.5 . . ?
H22H C22 H22I 109.5 . . ?
O1 C23 C24 111.72(18) . . ?
O2 C23 O1 121.6(2) . . ?
O2 C23 C24 126.6(2) . . ?
C25 C24 C23 119.49(19) . . ?
C25 C24 C37 119.36(19) . . ?
C37 C24 C23 121.06(18) . . ?
C24 C25 H25 119.3 . . ?
C26 C25 C24 121.4(2) . . ?
C26 C25 H25 119.3 . . ?
C25 C26 H26 119.6 . . ?
C25 C26 C27 120.8(2) . . ?
C27 C26 H26 119.6 . . ?
C26 C27 C28 122.3(2) . . ?
C26 C27 C38 119.1(2) . . ?
C38 C27 C28 118.6(2) . . ?
C27 C28 H28 119.2 . . ?
C29 C28 C27 121.6(2) . . ?
C29 C28 H28 119.2 . . ?
C28 C29 H29 119.3 . . ?
C28 C29 C30 121.5(2) . . ?
C30 C29 H29 119.3 . . ?
C31 C30 C29 122.9(2) . . ?
C31 C30 C39 118.1(2) . . ?
C39 C30 C29 119.0(2) . . ?
C30 C31 H31 119.3 . . ?
C32 C31 C30 121.4(2) . . ?
C32 C31 H31 119.3 . . ?
C31 C32 H32 119.6 . . ?
C33 C32 C31 120.8(3) . . ?
C33 C32 H32 119.6 . . ?
C32 C33 H33 119.7 . . ?
C32 C33 C34 120.5(3) . . ?
C34 C33 H33 119.7 . . ?
C33 C34 C35 122.6(2) . . ?
C33 C34 C39 119.1(2) . . ?
C39 C34 C35 118.3(2) . . ?
C34 C35 H35 119.1 . . ?
C36 C35 C34 121.9(2) . . ?
C36 C35 H35 119.1 . . ?
C35 C36 H36 119.3 . . ?
C35 C36 C37 121.5(2) . . ?
C37 C36 H36 119.3 . . ?
C24 C37 C36 123.33(19) . . ?
C38 C37 C24 118.70(18) . . ?
C38 C37 C36 117.88(19) . . ?
C27 C38 C37 120.44(19) . . ?
C27 C38 C39 119.6(2) . . ?
C37 C38 C39 119.94(19) . . ?
C30 C39 C38 119.6(2) . . ?
C34 C39 C30 120.0(2) . . ?
C34 C39 C38 120.4(2) . . ?
C23A O1A C20A 114.75(16) . . ?
C2A O3A C21A 148.9(5) . . ?
C2A C1A C10A 120.1(2) . . ?
C2A C1A C11A 118.6(2) . . ?
C10A C1A C11A 121.2(2) . . ?
O3A C2A C1A 119.4(3) . . ?
O3A C2A C3A 118.5(4) . . ?
C1A C2A O3B 114.1(3) . . ?
C3A C2A C1A 120.2(3) . . ?
C3A C2A O3B 124.6(3) . . ?
C2A C3A H3A 120.6 . . ?
C4A C3A C2A 118.8(3) . . ?
C4A C3A H3A 120.6 . . ?
C3A C4A H4A 118.8 . . ?
C5A C4A C3A 122.5(3) . . ?
C5A C4A H4A 118.8 . . ?
C4A C5A C6A 119.8(3) . . ?
C4A C5A C10A 118.7(3) . . ?
C10A C5A C6A 121.5(3) . . ?
C5A C6A H6AA 109.1 . . ?
C5A C6A H6AB 109.1 . . ?
C5A C6A H6AC 108.7 . . ?
C5A C6A H6AD 108.7 . . ?
C5A C6A C7A 112.5(3) . . ?
C5A C6A C7B 114.1(3) . . ?
H6AA C6A H6AB 107.8 . . ?
H6AC C6A H6AD 107.6 . . ?
C7A C6A H6AA 109.1 . . ?
C7A C6A H6AB 109.1 . . ?
C7B C6A H6AC 108.7 . . ?
C7B C6A H6AD 108.7 . . ?
C6A C7A H7AA 110.1 . . ?
C6A C7A H7AB 110.1 . . ?
H7AA C7A H7AB 108.4 . . ?
C8A C7A C6A 108.1(6) . . ?
C8A C7A H7AA 110.1 . . ?
C8A C7A H7AB 110.1 . . ?
C7A C8A H8AA 109.6 . . ?
C7A C8A H8AB 109.6 . . ?
H8AA C8A H8AB 108.1 . . ?
C9A C8A C7A 110.2(6) . . ?
C9A C8A H8AA 109.6 . . ?
C9A C8A H8AB 109.6 . . ?
C8A C9A H9AA 108.7 . . ?
C8A C9A H9AB 108.7 . . ?
C8A C9A C10A 114.3(3) . . ?
H9AA C9A H9AB 107.6 . . ?
H9AC C9A H9AD 107.7 . . ?
C10A C9A H9AA 108.7 . . ?
C10A C9A H9AB 108.7 . . ?
C10A C9A H9AC 108.9 . . ?
C10A C9A H9AD 108.9 . . ?
C10A C9A C8B 113.4(5) . . ?
C8B C9A H9AC 108.9 . . ?
C8B C9A H9AD 108.9 . . ?
C1A C10A C5A 119.6(3) . . ?
C1A C10A C9A 119.9(2) . . ?
C5A C10A C9A 120.6(3) . . ?
C12A C11A C1A 121.87(19) . . ?
C20A C11A C1A 119.5(2) . . ?
C20A C11A C12A 118.6(2) . . ?
C11A C12A C13A 119.3(2) . . ?
C17A C12A C11A 119.8(2) . . ?
C17A C12A C13A 120.9(2) . . ?
C12A C13A H13A 108.9 . . ?
C12A C13A H13B 108.9 . . ?
C12A C13A H13C 108.7 . . ?
C12A C13A H13D 108.7 . . ?
C12A C13A C14A 113.2(2) . . ?
C12A C13A C14B 114.3(3) . . ?
H13A C13A H13B 107.8 . . ?
H13C C13A H13D 107.6 . . ?
C14A C13A H13A 108.9 . . ?
C14A C13A H13B 108.9 . . ?
C14B C13A H13C 108.7 . . ?
C14B C13A H13D 108.7 . . ?
C13A C14A H14A 110.2 . . ?
C13A C14A H14B 110.2 . . ?
H14A C14A H14B 108.5 . . ?
C15A C14A C13A 107.8(5) . . ?
C15A C14A H14A 110.2 . . ?
C15A C14A H14B 110.2 . . ?
C14A C15A H15A 109.8 . . ?
C14A C15A H15B 109.8 . . ?
H15A C15A H15B 108.3 . . ?
C16A C15A C14A 109.2(5) . . ?
C16A C15A H15A 109.8 . . ?
C16A C15A H15B 109.8 . . ?
C15A C16A H16A 108.9 . . ?
C15A C16A H16B 108.9 . . ?
H16A C16A H16B 107.7 . . ?
H16C C16A H16D 107.8 . . ?
C17A C16A C15A 113.4(3) . . ?
C17A C16A H16A 108.9 . . ?
C17A C16A H16B 108.9 . . ?
C17A C16A H16C 108.9 . . ?
C17A C16A H16D 108.9 . . ?
C15B C16A H16C 108.9 . . ?
C15B C16A H16D 108.9 . . ?
C15B C16A C17A 113.2(4) . . ?
C12A C17A C16A 121.3(2) . . ?
C18A C17A C12A 119.4(2) . . ?
C18A C17A C16A 119.3(2) . . ?
C17A C18A H18A 119.4 . . ?
C19A C18A C17A 121.2(2) . . ?
C19A C18A H18A 119.4 . . ?
C18A C19A H19A 120.5 . . ?
C18A C19A C20A 118.9(2) . . ?
C20A C19A H19A 120.5 . . ?
C11A C20A O1A 119.28(19) . . ?
C11A C20A C19A 122.0(2) . . ?
C19A C20A O1A 118.73(19) . . ?
O3A C21A H21A 113.7 . . ?
O3A C21A H21B 113.7 . . ?
O3A C21A C22A 89.7(5) . . ?
H21A C21A H21B 110.9 . . ?
C22A C21A H21A 113.7 . . ?
C22A C21A H21B 113.7 . . ?
C21A C22A H22A 109.5 . . ?
C21A C22A H22B 109.5 . . ?
C21A C22A H22C 109.5 . . ?
H22A C22A H22B 109.5 . . ?
H22A C22A H22C 109.5 . . ?
H22B C22A H22C 109.5 . . ?
O1A C23A C24A 112.53(17) . . ?
O2A C23A O1A 121.8(2) . . ?
O2A C23A C24A 125.6(2) . . ?
C25A C24A C23A 119.09(19) . . ?
C25A C24A C37A 120.2(2) . . ?
C37A C24A C23A 120.58(18) . . ?
C24A C25A H25A 119.4 . . ?
C26A C25A C24A 121.2(2) . . ?
C26A C25A H25A 119.4 . . ?
C25A C26A H26A 119.6 . . ?
C25A C26A C27A 120.9(2) . . ?
C27A C26A H26A 119.6 . . ?
C26A C27A C28A 122.5(2) . . ?
C26A C27A C38A 118.7(2) . . ?
C38A C27A C28A 118.8(2) . . ?
C27A C28A H28A 119.2 . . ?
C29A C28A C27A 121.6(2) . . ?
C29A C28A H28A 119.2 . . ?
C28A C29A H29A 119.3 . . ?
C28A C29A C30A 121.3(2) . . ?
C30A C29A H29A 119.3 . . ?
C31A C30A C29A 122.2(2) . . ?
C31A C30A C39A 119.0(2) . . ?
C39A C30A C29A 118.8(2) . . ?
C30A C31A H31A 119.8 . . ?
C32A C31A C30A 120.5(3) . . ?
C32A C31A H31A 119.8 . . ?
C31A C32A H32A 119.4 . . ?
C33A C32A C31A 121.2(3) . . ?
C33A C32A H32A 119.4 . . ?
C32A C33A H33A 120.0 . . ?
C32A C33A C34A 120.0(3) . . ?
C34A C33A H33A 120.0 . . ?
C33A C34A C35A 122.0(2) . . ?
C33A C34A C39A 119.9(2) . . ?
C39A C34A C35A 118.1(2) . . ?
C34A C35A H35A 119.1 . . ?
C36A C35A C34A 121.8(2) . . ?
C36A C35A H35A 119.1 . . ?
C35A C36A H36A 119.3 . . ?
C35A C36A C37A 121.4(2) . . ?
C37A C36A H36A 119.3 . . ?
C24A C37A C36A 123.8(2) . . ?
C24A C37A C38A 118.21(18) . . ?
C38A C37A C36A 117.8(2) . . ?
C27A C38A C39A 118.8(2) . . ?
C37A C38A C27A 120.7(2) . . ?
C37A C38A C39A 120.53(19) . . ?
C30A C39A C34A 119.3(2) . . ?
C30A C39A C38A 120.7(2) . . ?
C34A C39A C38A 120.0(2) . . ?
C2A O3B C21B 92.3(4) . . ?
O3B C21B H21C 112.0 . . ?
O3B C21B H21D 112.0 . . ?
H21C C21B H21D 109.7 . . ?
C22B C21B O3B 99.0(6) . . ?
C22B C21B H21C 112.0 . . ?
C22B C21B H21D 112.0 . . ?
C21B C22B H22D 109.5 . . ?
C21B C22B H22E 109.5 . . ?
C21B C22B H22F 109.5 . . ?
H22D C22B H22E 109.5 . . ?
H22D C22B H22F 109.5 . . ?
H22E C22B H22F 109.5 . . ?
C9A C8B H8BA 109.7 . . ?
C9A C8B H8BB 109.7 . . ?
H8BA C8B H8BB 108.2 . . ?
C7B C8B C9A 109.8(9) . . ?
C7B C8B H8BA 109.7 . . ?
C7B C8B H8BB 109.7 . . ?
C6A C7B H7BA 110.2 . . ?
C6A C7B H7BB 110.2 . . ?
C8B C7B C6A 107.5(10) . . ?
C8B C7B H7BA 110.2 . . ?
C8B C7B H7BB 110.2 . . ?
H7BA C7B H7BB 108.5 . . ?
C16A C15B H15C 109.4 . . ?
C16A C15B H15D 109.4 . . ?
H15C C15B H15D 108.0 . . ?
C14B C15B C16A 111.3(9) . . ?
C14B C15B H15C 109.4 . . ?
C14B C15B H15D 109.4 . . ?
C13A C14B H14C 109.9 . . ?
C13A C14B H14D 109.9 . . ?
C15B C14B C13A 108.8(8) . . ?
C15B C14B H14C 109.9 . . ?
C15B C14B H14D 109.9 . . ?
H14C C14B H14D 108.3 . . ?
C9 C40 H40A 109.7 . . ?
C9 C40 H40B 109.7 . . ?
H40A C40 H40B 108.2 . . ?
C41 C40 C9 109.8(8) . . ?
C41 C40 H40A 109.7 . . ?
C41 C40 H40B 109.7 . . ?
C6 C41 C40 113.4(8) . . ?
C6 C41 H41A 108.9 . . ?
C6 C41 H41B 108.9 . . ?
C40 C41 H41A 108.9 . . ?
C40 C41 H41B 108.9 . . ?
H41A C41 H41B 107.7 . . ?

loop_
_geom_bond_atom_site_label_1
_geom_bond_atom_site_label_2
_geom_bond_distance
_geom_bond_site_symmetry_2
_geom_bond_publ_flag
O1 C20 1.411(3) . ?
O1 C23 1.366(3) . ?
O2 C23 1.202(3) . ?
O3 C2 1.370(3) . ?
O3 C21 1.430(3) . ?
C1 C2 1.399(3) . ?
C1 C10 1.406(3) . ?
C1 C11 1.500(3) . ?
C2 C3 1.394(3) . ?
C3 H3 0.9300 . ?
C3 C4 1.378(4) . ?
C4 H4 0.9300 . ?
C4 C5 1.390(4) . ?
C5 C6 1.514(3) . ?
C5 C10 1.404(3) . ?
C6 H6AE 0.9700 . ?
C6 H6AF 0.9700 . ?
C6 H6BG 0.9700 . ?
C6 H6BH 0.9700 . ?
C6 C7 1.461(10) . ?
C6 C41 1.485(12) . ?
C7 H7A 0.9700 . ?
C7 H7B 0.9700 . ?
C7 C8 1.547(12) . ?
C8 H8A 0.9700 . ?
C8 H8B 0.9700 . ?
C8 C9 1.512(5) . ?
C9 H9AE 0.9700 . ?
C9 H9AF 0.9700 . ?
C9 H9BG 0.9700 . ?
C9 H9BH 0.9700 . ?
C9 C10 1.506(4) . ?
C9 C40 1.586(7) . ?
C11 C12 1.411(3) . ?
C11 C20 1.380(3) . ?
C12 C13 1.507(3) . ?
C12 C17 1.395(3) . ?
C13 H13E 0.9700 . ?
C13 H13F 0.9700 . ?
C13 C14 1.501(4) . ?
C14 H14E 0.9700 . ?
C14 H14F 0.9700 . ?
C14 C15 1.455(5) . ?
C15 H15E 0.9700 . ?
C15 H15F 0.9700 . ?
C15 C16 1.494(4) . ?
C16 H16E 0.9700 . ?
C16 H16F 0.9700 . ?
C16 C17 1.510(3) . ?
C17 C18 1.397(3) . ?
C18 H18 0.9300 . ?
C18 C19 1.378(3) . ?
C19 H19 0.9300 . ?
C19 C20 1.382(3) . ?
C21 H21E 0.9700 . ?
C21 H21F 0.9700 . ?
C21 C22 1.514(5) . ?
C22 H22G 0.9600 . ?
C22 H22H 0.9600 . ?
C22 H22I 0.9600 . ?
C23 C24 1.474(3) . ?
C24 C25 1.396(3) . ?
C24 C37 1.420(3) . ?
C25 H25 0.9300 . ?
C25 C26 1.380(3) . ?
C26 H26 0.9300 . ?
C26 C27 1.391(3) . ?
C27 C28 1.442(3) . ?
C27 C38 1.417(3) . ?
C28 H28 0.9300 . ?
C28 C29 1.334(4) . ?
C29 H29 0.9300 . ?
C29 C30 1.427(4) . ?
C30 C31 1.404(4) . ?
C30 C39 1.424(3) . ?
C31 H31 0.9300 . ?
C31 C32 1.376(4) . ?
C32 H32 0.9300 . ?
C32 C33 1.372(4) . ?
C33 H33 0.9300 . ?
C33 C34 1.406(3) . ?
C34 C35 1.428(3) . ?
C34 C39 1.414(3) . ?
C35 H35 0.9300 . ?
C35 C36 1.345(3) . ?
C36 H36 0.9300 . ?
C36 C37 1.448(3) . ?
C37 C38 1.418(3) . ?
C38 C39 1.432(3) . ?
O1A C20A 1.407(3) . ?
O1A C23A 1.362(3) . ?
O2A C23A 1.207(3) . ?
O3A C2A 1.205(6) . ?
O3A C21A 1.473(8) . ?
C1A C2A 1.396(4) . ?
C1A C10A 1.402(4) . ?
C1A C11A 1.505(3) . ?
C2A C3A 1.390(4) . ?
C2A O3B 1.540(6) . ?
C3A H3A 0.9300 . ?
C3A C4A 1.385(5) . ?
C4A H4A 0.9300 . ?
C4A C5A 1.381(5) . ?
C5A C6A 1.508(5) . ?
C5A C10A 1.405(3) . ?
C6A H6AA 0.9700 . ?
C6A H6AB 0.9700 . ?
C6A H6AC 0.9700 . ?
C6A H6AD 0.9700 . ?
C6A C7A 1.531(9) . ?
C6A C7B 1.546(13) . ?
C7A H7AA 0.9700 . ?
C7A H7AB 0.9700 . ?
C7A C8A 1.526(12) . ?
C8A H8AA 0.9700 . ?
C8A H8AB 0.9700 . ?
C8A C9A 1.503(6) . ?
C9A H9AA 0.9700 . ?
C9A H9AB 0.9700 . ?
C9A H9AC 0.9700 . ?
C9A H9AD 0.9700 . ?
C9A C10A 1.506(4) . ?
C9A C8B 1.562(10) . ?
C11A C12A 1.410(3) . ?
C11A C20A 1.385(3) . ?
C12A C13A 1.510(3) . ?
C12A C17A 1.399(3) . ?
C13A H13A 0.9700 . ?
C13A H13B 0.9700 . ?
C13A H13C 0.9700 . ?
C13A H13D 0.9700 . ?
C13A C14A 1.538(5) . ?
C13A C14B 1.543(7) . ?
C14A H14A 0.9700 . ?
C14A H14B 0.9700 . ?
C14A C15A 1.531(9) . ?
C15A H15A 0.9700 . ?
C15A H15B 0.9700 . ?
C15A C16A 1.522(6) . ?
C16A H16A 0.9700 . ?
C16A H16B 0.9700 . ?
C16A H16C 0.9700 . ?
C16A H16D 0.9700 . ?
C16A C17A 1.514(3) . ?
C16A C15B 1.507(9) . ?
C17A C18A 1.396(3) . ?
C18A H18A 0.9300 . ?
C18A C19A 1.373(3) . ?
C19A H19A 0.9300 . ?
C19A C20A 1.388(3) . ?
C21A H21A 0.9700 . ?
C21A H21B 0.9700 . ?
C21A C22A 1.548(10) . ?
C22A H22A 0.9600 . ?
C22A H22B 0.9600 . ?
C22A H22C 0.9600 . ?
C23A C24A 1.486(3) . ?
C24A C25A 1.394(3) . ?
C24A C37A 1.414(3) . ?
C25A H25A 0.9300 . ?
C25A C26A 1.379(3) . ?
C26A H26A 0.9300 . ?
C26A C27A 1.393(4) . ?
C27A C28A 1.446(3) . ?
C27A C38A 1.428(3) . ?
C28A H28A 0.9300 . ?
C28A C29A 1.341(4) . ?
C29A H29A 0.9300 . ?
C29A C30A 1.431(4) . ?
C30A C31A 1.402(4) . ?
C30A C39A 1.418(3) . ?
C31A H31A 0.9300 . ?
C31A C32A 1.386(4) . ?
C32A H32A 0.9300 . ?
C32A C33A 1.373(4) . ?
C33A H33A 0.9300 . ?
C33A C34A 1.401(3) . ?
C34A C35A 1.435(3) . ?
C34A C39A 1.418(3) . ?
C35A H35A 0.9300 . ?
C35A C36A 1.353(3) . ?
C36A H36A 0.9300 . ?
C36A C37A 1.439(3) . ?
C37A C38A 1.418(3) . ?
C38A C39A 1.429(3) . ?
O3B C21B 1.591(7) . ?
C21B H21C 0.9700 . ?
C21B H21D 0.9700 . ?
C21B C22B 1.448(9) . ?
C22B H22D 0.9600 . ?
C22B H22E 0.9600 . ?
C22B H22F 0.9600 . ?
C8B H8BA 0.9700 . ?
C8B H8BB 0.9700 . ?
C8B C7B 1.506(17) . ?
C7B H7BA 0.9700 . ?
C7B H7BB 0.9700 . ?
C15B H15C 0.9700 . ?
C15B H15D 0.9700 . ?
C15B C14B 1.502(16) . ?
C14B H14C 0.9700 . ?
C14B H14D 0.9700 . ?
C40 H40A 0.9700 . ?
C40 H40B 0.9700 . ?
C40 C41 1.504(16) . ?
C41 H41A 0.9700 . ?
C41 H41B 0.9700 . ?

loop_
_geom_torsion_atom_site_label_1
_geom_torsion_atom_site_label_2
_geom_torsion_atom_site_label_3
_geom_torsion_atom_site_label_4
_geom_torsion
_geom_torsion_site_symmetry_1
_geom_torsion_site_symmetry_2
_geom_torsion_site_symmetry_3
_geom_torsion_site_symmetry_4
_geom_torsion_publ_flag
O1 C23 C24 C25 -25.4(3) . . . . ?
O1 C23 C24 C37 158.14(19) . . . . ?
O2 C23 C24 C25 151.3(2) . . . . ?
O2 C23 C24 C37 -25.3(4) . . . . ?
O3 C2 C3 C4 -177.8(2) . . . . ?
C1 C2 C3 C4 0.7(3) . . . . ?
C1 C11 C12 C13 -3.3(3) . . . . ?
C1 C11 C12 C17 175.5(2) . . . . ?
C1 C11 C20 O1 1.6(3) . . . . ?
C1 C11 C20 C19 -175.4(2) . . . . ?
C2 O3 C21 C22 -81.7(3) . . . . ?
C2 C1 C10 C5 -0.6(3) . . . . ?
C2 C1 C10 C9 -179.4(2) . . . . ?
C2 C1 C11 C12 83.5(3) . . . . ?
C2 C1 C11 C20 -99.6(3) . . . . ?
C2 C3 C4 C5 -0.1(3) . . . . ?
C3 C4 C5 C6 177.1(2) . . . . ?
C3 C4 C5 C10 -0.8(3) . . . . ?
C4 C5 C6 C7 168.9(4) . . . . ?
C4 C5 C6 C41 -165.1(6) . . . . ?
C4 C5 C10 C1 1.1(3) . . . . ?
C4 C5 C10 C9 179.9(2) . . . . ?
C5 C6 C7 C8 43.2(8) . . . . ?
C5 C6 C41 C40 -43.9(11) . . . . ?
C6 C5 C10 C1 -176.7(2) . . . . ?
C6 C5 C10 C9 2.0(3) . . . . ?
C6 C7 C8 C9 -62.2(9) . . . . ?
C7 C8 C9 C10 49.0(8) . . . . ?
C8 C9 C10 C1 157.4(4) . . . . ?
C8 C9 C10 C5 -21.3(4) . . . . ?
C9 C40 C41 C6 58.2(12) . . . . ?
C10 C1 C2 O3 178.3(2) . . . . ?
C10 C1 C2 C3 -0.3(3) . . . . ?
C10 C1 C11 C12 -93.3(3) . . . . ?
C10 C1 C11 C20 83.6(3) . . . . ?
C10 C5 C6 C7 -13.2(5) . . . . ?
C10 C5 C6 C41 12.7(6) . . . . ?
C10 C9 C40 C41 -42.4(10) . . . . ?
C11 C1 C2 O3 1.5(3) . . . . ?
C11 C1 C2 C3 -177.1(2) . . . . ?
C11 C1 C10 C5 176.17(19) . . . . ?
C11 C1 C10 C9 -2.6(3) . . . . ?
C11 C12 C13 C14 -167.9(3) . . . . ?
C11 C12 C17 C16 -179.3(2) . . . . ?
C11 C12 C17 C18 0.2(3) . . . . ?
C12 C11 C20 O1 178.57(19) . . . . ?
C12 C11 C20 C19 1.6(3) . . . . ?
C12 C13 C14 C15 -39.8(4) . . . . ?
C12 C17 C18 C19 1.0(3) . . . . ?
C13 C12 C17 C16 -0.4(3) . . . . ?
C13 C12 C17 C18 179.0(2) . . . . ?
C13 C14 C15 C16 54.0(5) . . . . ?
C14 C15 C16 C17 -39.8(4) . . . . ?
C15 C16 C17 C12 13.2(4) . . . . ?
C15 C16 C17 C18 -166.2(3) . . . . ?
C16 C17 C18 C19 -179.5(2) . . . . ?
C17 C12 C13 C14 13.2(4) . . . . ?
C17 C18 C19 C20 -0.9(3) . . . . ?
C18 C19 C20 O1 -177.4(2) . . . . ?
C18 C19 C20 C11 -0.5(3) . . . . ?
C20 O1 C23 O2 0.9(3) . . . . ?
C20 O1 C23 C24 177.68(17) . . . . ?
C20 C11 C12 C13 179.7(2) . . . . ?
C20 C11 C12 C17 -1.4(3) . . . . ?
C21 O3 C2 C1 -171.3(2) . . . . ?
C21 O3 C2 C3 7.3(4) . . . . ?
C23 O1 C20 C11 106.6(2) . . . . ?
C23 O1 C20 C19 -76.3(3) . . . . ?
C23 C24 C25 C26 -172.52(19) . . . . ?
C23 C24 C37 C36 -11.8(3) . . . . ?
C23 C24 C37 C38 171.79(18) . . . . ?
C24 C25 C26 C27 0.3(3) . . . . ?
C24 C37 C38 C27 1.2(3) . . . . ?
C24 C37 C38 C39 -179.84(19) . . . . ?
C25 C24 C37 C36 171.6(2) . . . . ?
C25 C24 C37 C38 -4.7(3) . . . . ?
C25 C26 C27 C28 177.04(19) . . . . ?
C25 C26 C27 C38 -3.9(3) . . . . ?
C26 C27 C28 C29 177.2(2) . . . . ?
C26 C27 C38 C37 3.1(3) . . . . ?
C26 C27 C38 C39 -175.88(18) . . . . ?
C27 C28 C29 C30 -0.1(4) . . . . ?
C27 C38 C39 C30 -2.7(3) . . . . ?
C27 C38 C39 C34 175.23(19) . . . . ?
C28 C27 C38 C37 -177.82(18) . . . . ?
C28 C27 C38 C39 3.2(3) . . . . ?
C28 C29 C30 C31 -177.8(2) . . . . ?
C28 C29 C30 C39 0.6(3) . . . . ?
C29 C30 C31 C32 177.9(2) . . . . ?
C29 C30 C39 C34 -177.18(19) . . . . ?
C29 C30 C39 C38 0.8(3) . . . . ?
C30 C31 C32 C33 -0.5(4) . . . . ?
C31 C30 C39 C34 1.3(3) . . . . ?
C31 C30 C39 C38 179.3(2) . . . . ?
C31 C32 C33 C34 0.9(4) . . . . ?
C32 C33 C34 C35 -179.9(2) . . . . ?
C32 C33 C34 C39 -0.1(4) . . . . ?
C33 C34 C35 C36 -178.0(2) . . . . ?
C33 C34 C39 C30 -1.0(3) . . . . ?
C33 C34 C39 C38 -178.9(2) . . . . ?
C34 C35 C36 C37 -2.3(4) . . . . ?
C35 C34 C39 C30 178.8(2) . . . . ?
C35 C34 C39 C38 0.8(3) . . . . ?
C35 C36 C37 C24 -177.0(2) . . . . ?
C35 C36 C37 C38 -0.6(3) . . . . ?
C36 C37 C38 C27 -175.34(19) . . . . ?
C36 C37 C38 C39 3.6(3) . . . . ?
C37 C24 C25 C26 4.1(3) . . . . ?
C37 C38 C39 C30 178.33(18) . . . . ?
C37 C38 C39 C34 -3.7(3) . . . . ?
C38 C27 C28 C29 -1.9(3) . . . . ?
C39 C30 C31 C32 -0.6(4) . . . . ?
C39 C34 C35 C36 2.2(4) . . . . ?
O1A C23A C24A C25A 25.6(3) . . . . ?
O1A C23A C24A C37A -158.69(18) . . . . ?
O2A C23A C24A C25A -152.3(2) . . . . ?
O2A C23A C24A C37A 23.5(3) . . . . ?
O3A C2A C3A C4A 165.2(4) . . . . ?
C1A C2A C3A C4A 0.4(4) . . . . ?
C1A C2A O3B C21B 156.5(3) . . . . ?
C1A C11A C12A C13A -0.6(3) . . . . ?
C1A C11A C12A C17A 179.5(2) . . . . ?
C1A C11A C20A O1A 0.3(3) . . . . ?
C1A C11A C20A C19A 178.5(2) . . . . ?
C2A O3A C21A C22A -131.8(12) . . . . ?
C2A C1A C10A C5A 2.7(3) . . . . ?
C2A C1A C10A C9A -177.2(2) . . . . ?
C2A C1A C11A C12A 93.3(3) . . . . ?
C2A C1A C11A C20A -86.3(3) . . . . ?
C2A C3A C4A C5A 0.9(4) . . . . ?
C2A O3B C21B C22B -155.7(5) . . . . ?
C3A C2A O3B C21B -35.4(5) . . . . ?
C3A C4A C5A C6A 179.0(3) . . . . ?
C3A C4A C5A C10A -0.4(4) . . . . ?
C4A C5A C6A C7A 161.4(5) . . . . ?
C4A C5A C6A C7B -161.2(6) . . . . ?
C4A C5A C10A C1A -1.4(3) . . . . ?
C4A C5A C10A C9A 178.6(2) . . . . ?
C5A C6A C7A C8A 51.2(8) . . . . ?
C5A C6A C7B C8B -50.0(11) . . . . ?
C6A C5A C10A C1A 179.2(2) . . . . ?
C6A C5A C10A C9A -0.9(4) . . . . ?
C6A C7A C8A C9A -65.7(9) . . . . ?
C7A C8A C9A C10A 46.3(8) . . . . ?
C8A C9A C10A C1A 166.9(5) . . . . ?
C8A C9A C10A C5A -13.0(5) . . . . ?
C9A C8B C7B C6A 65.1(14) . . . . ?
C10A C1A C2A O3A -166.9(4) . . . . ?
C10A C1A C2A C3A -2.2(4) . . . . ?
C10A C1A C2A O3B 166.5(3) . . . . ?
C10A C1A C11A C12A -87.6(3) . . . . ?
C10A C1A C11A C20A 92.7(3) . . . . ?
C10A C5A C6A C7A -19.1(5) . . . . ?
C10A C5A C6A C7B 18.2(7) . . . . ?
C10A C9A C8B C7B -49.0(14) . . . . ?
C11A C1A C2A O3A 12.1(5) . . . . ?
C11A C1A C2A C3A 176.8(2) . . . . ?
C11A C1A C2A O3B -14.5(4) . . . . ?
C11A C1A C10A C5A -176.3(2) . . . . ?
C11A C1A C10A C9A 3.8(3) . . . . ?
C11A C12A C13A C14A 160.3(4) . . . . ?
C11A C12A C13A C14B -166.2(6) . . . . ?
C11A C12A C17A C16A -178.1(2) . . . . ?
C11A C12A C17A C18A 2.1(3) . . . . ?
C12A C11A C20A O1A -179.40(19) . . . . ?
C12A C11A C20A C19A -1.2(3) . . . . ?
C12A C13A C14A C15A 51.2(7) . . . . ?
C12A C13A C14B C15B -45.4(12) . . . . ?
C12A C17A C18A C19A -1.4(3) . . . . ?
C13A C12A C17A C16A 1.9(4) . . . . ?
C13A C12A C17A C18A -177.9(2) . . . . ?
C13A C14A C15A C16A -66.3(7) . . . . ?
C14A C15A C16A C17A 49.1(6) . . . . ?
C15A C16A C17A C12A -16.9(4) . . . . ?
C15A C16A C17A C18A 162.9(4) . . . . ?
C16A C17A C18A C19A 178.9(2) . . . . ?
C16A C15B C14B C13A 63.6(14) . . . . ?
C17A C12A C13A C14A -19.8(5) . . . . ?
C17A C12A C13A C14B 13.7(7) . . . . ?
C17A C16A C15B C14B -48.6(12) . . . . ?
C17A C18A C19A C20A -0.6(3) . . . . ?
C18A C19A C20A O1A -179.86(19) . . . . ?
C18A C19A C20A C11A 1.9(3) . . . . ?
C20A O1A C23A O2A 3.2(3) . . . . ?
C20A O1A C23A C24A -174.72(16) . . . . ?
C20A C11A C12A C13A 179.1(2) . . . . ?
C20A C11A C12A C17A -0.8(3) . . . . ?
C21A O3A C2A C1A -169.6(12) . . . . ?
C21A O3A C2A C3A 25.5(15) . . . . ?
C23A O1A C20A C11A -106.6(2) . . . . ?
C23A O1A C20A C19A 75.1(2) . . . . ?
C23A C24A C25A C26A 172.17(18) . . . . ?
C23A C24A C37A C36A 12.9(3) . . . . ?
C23A C24A C37A C38A -170.83(17) . . . . ?
C24A C25A C26A C27A -0.2(3) . . . . ?
C24A C37A C38A C27A -2.6(3) . . . . ?
C24A C37A C38A C39A 178.02(18) . . . . ?
C25A C24A C37A C36A -171.4(2) . . . . ?
C25A C24A C37A C38A 4.9(3) . . . . ?
C25A C26A C27A C28A -178.13(19) . . . . ?
C25A C26A C27A C38A 2.5(3) . . . . ?
C26A C27A C28A C29A -179.6(2) . . . . ?
C26A C27A C38A C37A -1.0(3) . . . . ?
C26A C27A C38A C39A 178.37(19) . . . . ?
C27A C28A C29A C30A 0.4(4) . . . . ?
C27A C38A C39A C30A 2.2(3) . . . . ?
C27A C38A C39A C34A -176.67(19) . . . . ?
C28A C27A C38A C37A 179.53(18) . . . . ?
C28A C27A C38A C39A -1.1(3) . . . . ?
C28A C29A C30A C31A 179.8(2) . . . . ?
C28A C29A C30A C39A 0.8(3) . . . . ?
C29A C30A C31A C32A -178.8(2) . . . . ?
C29A C30A C39A C34A 176.8(2) . . . . ?
C29A C30A C39A C38A -2.1(3) . . . . ?
C30A C31A C32A C33A 1.4(4) . . . . ?
C31A C30A C39A C34A -2.2(3) . . . . ?
C31A C30A C39A C38A 178.9(2) . . . . ?
C31A C32A C33A C34A -0.9(4) . . . . ?
C32A C33A C34A C35A 178.2(2) . . . . ?
C32A C33A C34A C39A -1.2(4) . . . . ?
C33A C34A C35A C36A 176.1(2) . . . . ?
C33A C34A C39A C30A 2.7(3) . . . . ?
C33A C34A C39A C38A -178.4(2) . . . . ?
C34A C35A C36A C37A 1.6(4) . . . . ?
C35A C34A C39A C30A -176.7(2) . . . . ?
C35A C34A C39A C38A 2.2(3) . . . . ?
C35A C36A C37A C24A 179.6(2) . . . . ?
C35A C36A C37A C38A 3.3(3) . . . . ?
C36A C37A C38A C27A 173.91(19) . . . . ?
C36A C37A C38A C39A -5.5(3) . . . . ?
C37A C24A C25A C26A -3.6(3) . . . . ?
C37A C38A C39A C30A -178.36(18) . . . . ?
C37A C38A C39A C34A 2.7(3) . . . . ?
C38A C27A C28A C29A -0.2(3) . . . . ?
C39A C30A C31A C32A 0.1(4) . . . . ?
C39A C34A C35A C36A -4.4(4) . . . . ?
O3B C2A C3A C4A -167.0(3) . . . . ?
C8B C9A C10A C1A -164.1(7) . . . . ?
C8B C9A C10A C5A 16.0(7) . . . . ?
C15B C16A C17A C12A 15.3(7) . . . . ?
C15B C16A C17A C18A -164.9(6) . . . . ?
C40 C9 C10 C1 -167.8(5) . . . . ?
C40 C9 C10 C5 13.4(5) . . . . ?
